data_2234594
loop_
_publ_author_name
'Zhu, Hualing'
'Zhu, Jinhua'
'Bu, Luxia'
'Shi, Jun'
'Wang, Juan'

_publ_section_title
;
 <i>N</i>'-[(5-Methyl-3-oxo-2-phenyl-2,3-dihydro-1<i>H</i>-pyrazol-4-yl)(thiophen-2-yl)methylidene]benzohydrazide
;
_journal_coeditor_code FJ2536
_journal_issue 5
_journal_name_full 'Acta Crystallographica Section E'
_journal_page_first o1368
_journal_page_last o1369
_journal_paper_doi 10.1107/S1600536812014821
_journal_volume 68
_journal_year 2012
_chemical_formula_iupac 'C22 H18 N4 O2 S'
_chemical_formula_moiety 'C22 H18 N4 O2 S'
_chemical_formula_sum 'C22 H18 N4 O2 S'
_chemical_formula_weight 402.46
_chemical_name_systematic
;
<i>N</i>'-[(5-Methyl-3-oxo-2-phenyl-2,3-dihydro-1<i>H</i>-pyrazol-4-
yl)(thiophen-2-yl)methylidene]benzohydrazide
;
_space_group_IT_number 19
_symmetry_cell_setting orthorhombic
_symmetry_space_group_name_Hall 'P 2ac 2ab'
_symmetry_space_group_name_H-M 'P 21 21 21'
_atom_sites_solution_hydrogens geom
_atom_sites_solution_primary direct
_atom_sites_solution_secondary difmap
_audit_creation_method SHELXL-97
_cell_angle_alpha 90.00
_cell_angle_beta 90.00
_cell_angle_gamma 90.00
_cell_formula_units_Z 8
_cell_length_a 13.562(5)
_cell_length_b 16.729(6)
_cell_length_c 17.258(6)
_cell_measurement_reflns_used 14107
_cell_measurement_temperature 113(2)
_cell_measurement_theta_max 27.9
_cell_measurement_theta_min 1.7
_cell_volume 3915(2)
_computing_cell_refinement 'CrystalClear (Rigaku, 2008)'
_computing_data_collection 'CrystalClear (Rigaku, 2008)'
_computing_data_reduction 'CrystalClear (Rigaku, 2008)'
_computing_molecular_graphics 'SHELXTL (Sheldrick, 2008)'
_computing_publication_material 'CrystalStructure (Rigaku, 2008)'
_computing_structure_refinement 'SHELXL97 (Sheldrick, 2008)'
_computing_structure_solution 'SHELXS97 (Sheldrick, 2008)'
_diffrn_ambient_temperature 113(2)
_diffrn_detector_area_resol_mean 14.22
_diffrn_measured_fraction_theta_full 0.995
_diffrn_measured_fraction_theta_max 0.995
_diffrn_measurement_device_type 'Rigaku Saturn724 CCD'
_diffrn_measurement_method '\w and \f scans'
_diffrn_radiation_monochromator graphite
_diffrn_radiation_source 'fine-focus sealed tube'
_diffrn_radiation_type MoK\a
_diffrn_radiation_wavelength 0.71073
_diffrn_reflns_av_R_equivalents 0.0824
_diffrn_reflns_av_sigmaI/netI 0.0853
_diffrn_reflns_limit_h_max 17
_diffrn_reflns_limit_h_min -17
_diffrn_reflns_limit_k_max 22
_diffrn_reflns_limit_k_min -22
_diffrn_reflns_limit_l_max 22
_diffrn_reflns_limit_l_min -22
_diffrn_reflns_number 41426
_diffrn_reflns_theta_full 27.88
_diffrn_reflns_theta_max 27.88
_diffrn_reflns_theta_min 1.70
_diffrn_standards_decay_% 0
_diffrn_standards_interval_count 0
_diffrn_standards_interval_time 0
_diffrn_standards_number 0
_exptl_absorpt_coefficient_mu 0.192
_exptl_absorpt_correction_T_max 0.9773
_exptl_absorpt_correction_T_min 0.9626
_exptl_absorpt_correction_type multi-scan
_exptl_absorpt_process_details '(CrystalClear; Rigaku, 2008)'
_exptl_crystal_colour colourless
_exptl_crystal_density_diffrn 1.365
_exptl_crystal_density_method 'not measured'
_exptl_crystal_description Prism
_exptl_crystal_F_000 1680
_exptl_crystal_size_max 0.20
_exptl_crystal_size_mid 0.18
_exptl_crystal_size_min 0.12
_refine_diff_density_max 0.533
_refine_diff_density_min -0.570
_refine_ls_abs_structure_details 'Flack (1983), 4123 Friedel pairs'
_refine_ls_abs_structure_Flack -0.01(6)
_refine_ls_extinction_method none
_refine_ls_goodness_of_fit_ref 0.999
_refine_ls_hydrogen_treatment mixed
_refine_ls_matrix_type full
_refine_ls_number_parameters 541
_refine_ls_number_reflns 9266
_refine_ls_number_restraints 7
_refine_ls_restrained_S_all 1.001
_refine_ls_R_factor_all 0.0647
_refine_ls_R_factor_gt 0.0497
_refine_ls_shift/su_max 0.000
_refine_ls_shift/su_mean 0.000
_refine_ls_structure_factor_coef Fsqd
_refine_ls_weighting_details 'calc w=1/[\s^2^(Fo^2^)+(0.0431P)^2^+0.0000P] where P=(Fo^2^+2Fc^2^)/3'
_refine_ls_weighting_scheme calc
_refine_ls_wR_factor_gt 0.0939
_refine_ls_wR_factor_ref 0.1030
_reflns_number_gt 7812
_reflns_number_total 9266
_reflns_threshold_expression I>2sigma(I)
_cod_data_source_file fj2536.cif
_cod_data_source_block I
_cod_original_cell_volume 3916(2)
_cod_database_code 2234594
_cod_database_fobs_code 2234594

loop_
_symmetry_equiv_pos_as_xyz
'x, y, z'
'-x+1/2, -y, z+1/2'
'-x, y+1/2, -z+1/2'
'x+1/2, -y+1/2, -z'

loop_
_atom_site_type_symbol
_atom_site_label
_atom_site_fract_x
_atom_site_fract_y
_atom_site_fract_z
_atom_site_U_iso_or_equiv
_atom_site_adp_type
_atom_site_calc_flag
_atom_site_refinement_flags
_atom_site_occupancy
_atom_site_symmetry_multiplicity
S S1 -0.03830(5) 0.71956(4) 1.11387(4) 0.02597(15) Uani d . 1 1
O O1 0.32273(11) 0.58102(9) 0.99164(10) 0.0192(4) Uani d . 1 1
O O2 0.00489(12) 0.62704(10) 0.85706(10) 0.0225(4) Uani d . 1 1
N N1 0.41739(14) 0.68241(10) 1.04849(11) 0.0162(4) Uani d . 1 1
N N2 0.39591(14) 0.75401(11) 1.08442(12) 0.0179(4) Uani d D 1 1
N N3 0.09446(14) 0.65442(11) 0.99061(11) 0.0175(4) Uani d . 1 1
N N4 0.14777(14) 0.63005(11) 0.92562(11) 0.0167(4) Uani d D 1 1
C C1 0.51201(16) 0.64760(13) 1.05797(13) 0.0162(5) Uani d . 1 1
C C2 0.53891(17) 0.58191(13) 1.01313(14) 0.0208(5) Uani d . 1 1
H H2 0.4952 0.5606 0.9754 0.025 Uiso calc R 1 1
C C3 0.63134(17) 0.54841(14) 1.02498(15) 0.0235(5) Uani d . 1 1
H H3 0.6501 0.5028 0.9957 0.028 Uiso calc R 1 1
C C4 0.69714(18) 0.57982(15) 1.07857(16) 0.0259(6) Uani d . 1 1
H H4 0.7604 0.5564 1.0851 0.031 Uiso calc R 1 1
C C5 0.67008(18) 0.64501(15) 1.12212(15) 0.0262(6) Uani d . 1 1
H H5 0.7150 0.6671 1.1585 0.031 Uiso calc R 1 1
C C6 0.57672(17) 0.67876(13) 1.11298(15) 0.0210(5) Uani d . 1 1
H H6 0.5573 0.7228 1.1442 0.025 Uiso calc R 1 1
C C7 0.32789(16) 0.64663(13) 1.02580(13) 0.0147(5) Uani d . 1 1
C C8 0.25253(16) 0.70038(13) 1.05077(13) 0.0153(5) Uani d . 1 1
C C9 0.29774(16) 0.76560(13) 1.08431(13) 0.0160(5) Uani d . 1 1
C C11 0.14507(17) 0.68506(13) 1.04734(13) 0.0152(5) Uani d . 1 1
C C12 0.08755(17) 0.70277(13) 1.11724(14) 0.0182(5) Uani d . 1 1
C C13 0.12018(18) 0.70293(14) 1.19226(14) 0.0214(5) Uani d . 1 1
H H13 0.1870 0.6940 1.2063 0.026 Uiso calc R 1 1
C C14 0.04498(19) 0.71769(15) 1.24670(14) 0.0257(6) Uani d . 1 1
H H14 0.0558 0.7200 1.3010 0.031 Uiso calc R 1 1
C C15 -0.0450(2) 0.72826(15) 1.21298(15) 0.0268(6) Uani d . 1 1
H H15 -0.1040 0.7391 1.2408 0.032 Uiso calc R 1 1
C C16 0.09352(17) 0.61021(13) 0.86222(13) 0.0165(5) Uani d . 1 1
C C17 0.14549(18) 0.56975(13) 0.79726(13) 0.0174(5) Uani d . 1 1
C C18 0.24761(19) 0.57110(17) 0.78695(15) 0.0288(6) Uani d . 1 1
H H18 0.2883 0.5976 0.8237 0.035 Uiso calc R 1 1
C C19 0.28974(19) 0.53406(18) 0.72339(17) 0.0339(7) Uani d . 1 1
H H19 0.3592 0.5360 0.7165 0.041 Uiso calc R 1 1
C C20 0.23189(19) 0.49425(16) 0.66971(15) 0.0268(6) Uani d . 1 1
H H20 0.2611 0.4686 0.6263 0.032 Uiso calc R 1 1
C C21 0.1307(2) 0.49244(16) 0.68048(16) 0.0310(6) Uani d . 1 1
H H21 0.0902 0.4651 0.6442 0.037 Uiso calc R 1 1
C C22 0.08813(19) 0.52985(15) 0.74315(16) 0.0274(6) Uani d . 1 1
H H22 0.0186 0.5283 0.7494 0.033 Uiso calc R 1 1
S S2 -0.09874(5) 0.34519(4) 0.00961(4) 0.03026(16) Uani d U 1 1
O O3 0.24984(11) 0.24796(9) 0.17686(9) 0.0199(4) Uani d . 1 1
O O4 -0.02713(12) 0.08734(9) 0.08119(10) 0.0208(4) Uani d . 1 1
N N5 0.35661(14) 0.31492(11) 0.09300(11) 0.0186(4) Uani d . 1 1
N N6 0.34621(14) 0.35697(11) 0.02458(12) 0.0182(4) Uani d D 1 1
N N7 0.04294(14) 0.23573(11) 0.07448(11) 0.0181(4) Uani d . 1 1
N N8 0.10040(14) 0.17233(11) 0.10211(12) 0.0170(4) Uani d D 1 1
C C10 0.25968(17) 0.84234(14) 1.11489(15) 0.0212(5) Uani d . 1 1
H H10A 0.2638 0.8422 1.1716 0.032 Uiso calc R 1 1
H H10B 0.1908 0.8491 1.0990 0.032 Uiso calc R 1 1
H H10C 0.2992 0.8865 1.0943 0.032 Uiso calc R 1 1
C C23 0.45209(16) 0.30388(13) 0.12491(13) 0.0179(5) Uani d . 1 1
C C24 0.46974(18) 0.24164(14) 0.17687(15) 0.0227(5) Uani d . 1 1
H H24 0.4177 0.2074 0.1929 0.027 Uiso calc R 1 1
C C25 0.56520(18) 0.23076(15) 0.20470(15) 0.0255(6) Uani d . 1 1
H H25 0.5777 0.1892 0.2409 0.031 Uiso calc R 1 1
C C26 0.64183(19) 0.27877(17) 0.18090(16) 0.0295(6) Uani d . 1 1
H H26 0.7068 0.2698 0.1995 0.035 Uiso calc R 1 1
C C27 0.62270(18) 0.34085(17) 0.12900(16) 0.0305(6) Uani d . 1 1
H H27 0.6751 0.3740 0.1117 0.037 Uiso calc R 1 1
C C28 0.52799(18) 0.35436(15) 0.10266(15) 0.0243(5) Uani d . 1 1
H H28 0.5149 0.3983 0.0693 0.029 Uiso calc R 1 1
C C29 0.26401(16) 0.28772(13) 0.11669(13) 0.0157(5) Uani d . 1 1
C C30 0.19616(16) 0.31593(12) 0.05886(13) 0.0159(5) Uani d . 1 1
C C31 0.25075(16) 0.35685(13) 0.00345(14) 0.0177(5) Uani d . 1 1
C C32 0.22506(18) 0.39519(15) -0.07270(14) 0.0233(5) Uani d . 1 1
H H32A 0.2275 0.4535 -0.0673 0.035 Uiso calc R 1 1
H H32B 0.1585 0.3789 -0.0882 0.035 Uiso calc R 1 1
H H32C 0.2724 0.3782 -0.1123 0.035 Uiso calc R 1 1
C C33 0.08897(16) 0.30131(13) 0.05762(13) 0.0154(5) Uani d . 1 1
C C34 0.02208(17) 0.36645(14) 0.03500(14) 0.0193(5) Uani d U 1 1
C C35 0.04202(17) 0.45161(14) 0.03426(14) 0.0204(5) Uani d U 1 1
H H35 0.1023 0.4764 0.0488 0.025 Uiso calc R 1 1
C C36 -0.04525(18) 0.49200(14) 0.00765(16) 0.0265(6) Uani d U 1 1
H H36 -0.0479 0.5483 0.0006 0.032 Uiso calc R 1 1
C C37 -0.12364(18) 0.44355(15) -0.00669(17) 0.0288(6) Uani d . 1 1
H H37 -0.1859 0.4626 -0.0240 0.035 Uiso calc R 1 1
C C38 0.05203(17) 0.10249(13) 0.11298(14) 0.0174(5) Uani d . 1 1
C C39 0.09756(17) 0.04402(13) 0.16751(14) 0.0180(5) Uani d . 1 1
C C40 0.19398(18) 0.04933(14) 0.19578(15) 0.0222(5) Uani d . 1 1
H H40 0.2371 0.0898 0.1772 0.027 Uiso calc R 1 1
C C41 0.22648(19) -0.00513(16) 0.25131(16) 0.0270(6) Uani d . 1 1
H H41 0.2924 -0.0025 0.2699 0.032 Uiso calc R 1 1
C C42 0.1631(2) -0.06279(15) 0.27940(15) 0.0278(6) Uani d . 1 1
H H42 0.1849 -0.0985 0.3186 0.033 Uiso calc R 1 1
C C43 0.06866(19) -0.06888(15) 0.25105(16) 0.0274(6) Uani d . 1 1
H H43 0.0257 -0.1090 0.2705 0.033 Uiso calc R 1 1
C C44 0.03588(19) -0.01664(14) 0.19422(15) 0.0241(5) Uani d . 1 1
H H44 -0.0286 -0.0222 0.1735 0.029 Uiso calc R 1 1
H H2A 0.4390(14) 0.7935(11) 1.0964(15) 0.025(7) Uiso d D 1 1
H H4A 0.2090(9) 0.6092(13) 0.9308(14) 0.016(6) Uiso d D 1 1
H H6A 0.3952(14) 0.3734(15) -0.0057(13) 0.034(8) Uiso d D 1 1
H H8A 0.1528(13) 0.1844(15) 0.1327(13) 0.033(8) Uiso d D 1 1

loop_
_atom_site_aniso_label
_atom_site_aniso_U_11
_atom_site_aniso_U_22
_atom_site_aniso_U_33
_atom_site_aniso_U_12
_atom_site_aniso_U_13
_atom_site_aniso_U_23
S1 0.0178(3) 0.0374(4) 0.0227(3) 0.0044(3) 0.0035(3) 0.0032(3)
O1 0.0183(9) 0.0169(8) 0.0223(9) 0.0009(6) -0.0017(7) -0.0046(7)
O2 0.0187(9) 0.0254(9) 0.0235(9) 0.0047(7) -0.0045(7) -0.0060(8)
N1 0.0163(10) 0.0123(8) 0.0199(10) 0.0008(8) 0.0008(8) -0.0044(8)
N2 0.0185(11) 0.0148(9) 0.0203(10) -0.0024(8) 0.0002(9) -0.0049(8)
N3 0.0179(10) 0.0175(9) 0.0170(10) 0.0030(8) -0.0001(9) -0.0010(8)
N4 0.0147(11) 0.0190(10) 0.0163(10) 0.0014(8) -0.0006(9) -0.0033(8)
C1 0.0124(12) 0.0166(11) 0.0198(11) -0.0010(9) 0.0032(9) 0.0032(10)
C2 0.0197(13) 0.0227(12) 0.0199(12) -0.0014(10) 0.0041(11) -0.0022(10)
C3 0.0204(13) 0.0234(12) 0.0267(13) 0.0013(10) 0.0043(11) -0.0017(11)
C4 0.0186(13) 0.0299(13) 0.0291(14) 0.0069(11) -0.0022(11) 0.0032(12)
C5 0.0221(14) 0.0294(13) 0.0272(14) -0.0005(11) -0.0046(11) 0.0003(12)
C6 0.0235(13) 0.0187(11) 0.0207(12) 0.0003(10) 0.0000(11) 0.0009(10)
C7 0.0163(12) 0.0151(10) 0.0126(10) -0.0019(9) -0.0014(9) 0.0019(9)
C8 0.0135(11) 0.0172(11) 0.0152(11) -0.0008(9) 0.0011(9) 0.0008(9)
C9 0.0156(12) 0.0168(11) 0.0157(11) 0.0013(9) -0.0006(9) 0.0009(9)
C11 0.0182(12) 0.0138(10) 0.0137(11) 0.0019(9) 0.0004(10) 0.0006(9)
C12 0.0170(12) 0.0181(11) 0.0194(12) 0.0004(10) 0.0009(10) -0.0032(10)
C13 0.0202(13) 0.0234(12) 0.0208(12) -0.0058(10) 0.0013(10) 0.0006(10)
C14 0.0313(15) 0.0274(13) 0.0183(12) -0.0060(12) 0.0039(12) -0.0003(11)
C15 0.0261(14) 0.0308(14) 0.0234(13) 0.0014(12) 0.0087(12) 0.0033(11)
C16 0.0176(13) 0.0130(10) 0.0188(12) -0.0009(10) -0.0035(10) -0.0007(9)
C17 0.0234(13) 0.0138(10) 0.0149(11) 0.0021(10) -0.0025(10) -0.0005(9)
C18 0.0211(14) 0.0414(16) 0.0237(13) -0.0044(12) -0.0027(11) -0.0102(12)
C19 0.0189(14) 0.0537(18) 0.0292(15) 0.0023(13) 0.0019(12) -0.0114(14)
C20 0.0335(16) 0.0269(13) 0.0198(12) 0.0041(12) 0.0040(12) -0.0064(11)
C21 0.0347(16) 0.0319(14) 0.0264(14) -0.0033(12) -0.0041(12) -0.0153(12)
C22 0.0196(13) 0.0320(14) 0.0307(14) -0.0008(11) -0.0020(12) -0.0090(12)
S2 0.0233(3) 0.0276(3) 0.0399(4) 0.0031(3) -0.0033(3) -0.0053(3)
O3 0.0203(9) 0.0225(8) 0.0168(8) -0.0038(7) -0.0004(7) 0.0045(7)
O4 0.0210(9) 0.0189(8) 0.0225(9) -0.0014(7) -0.0076(8) 0.0038(7)
N5 0.0202(11) 0.0189(9) 0.0167(10) -0.0020(8) -0.0001(8) 0.0041(8)
N6 0.0176(11) 0.0201(10) 0.0169(10) -0.0022(9) 0.0010(9) 0.0053(8)
N7 0.0186(10) 0.0165(9) 0.0192(10) 0.0018(8) -0.0001(9) 0.0019(8)
N8 0.0126(10) 0.0172(9) 0.0212(11) -0.0002(8) -0.0031(9) 0.0035(8)
C10 0.0185(12) 0.0201(11) 0.0249(12) 0.0003(10) 0.0010(11) -0.0033(11)
C23 0.0139(12) 0.0217(11) 0.0182(12) -0.0012(9) -0.0004(10) -0.0033(10)
C24 0.0213(13) 0.0241(12) 0.0226(12) -0.0017(10) 0.0007(11) 0.0024(11)
C25 0.0263(14) 0.0270(13) 0.0233(13) 0.0031(11) -0.0037(11) 0.0013(11)
C26 0.0165(13) 0.0416(15) 0.0304(15) 0.0012(12) -0.0085(12) -0.0003(13)
C27 0.0222(14) 0.0385(15) 0.0307(15) -0.0127(12) -0.0042(11) 0.0062(13)
C28 0.0232(13) 0.0266(13) 0.0230(12) -0.0040(11) -0.0049(11) 0.0036(11)
C29 0.0142(12) 0.0161(10) 0.0167(11) -0.0007(9) 0.0030(10) -0.0009(10)
C30 0.0172(12) 0.0141(10) 0.0162(11) 0.0005(9) 0.0012(10) 0.0022(9)
C31 0.0164(12) 0.0158(10) 0.0209(12) 0.0009(9) -0.0002(10) 0.0002(10)
C32 0.0222(13) 0.0273(13) 0.0204(13) 0.0001(11) -0.0005(11) 0.0072(11)
C33 0.0143(12) 0.0175(11) 0.0145(11) -0.0010(9) 0.0019(10) -0.0001(9)
C34 0.0186(9) 0.0220(10) 0.0173(11) 0.0011(9) 0.0032(9) -0.0003(10)
C35 0.0136(11) 0.0227(10) 0.0250(12) 0.0090(9) 0.0097(10) 0.0138(10)
C36 0.0225(12) 0.0204(12) 0.0368(15) 0.0061(10) -0.0032(12) 0.0042(12)
C37 0.0252(14) 0.0256(13) 0.0355(16) 0.0087(11) -0.0043(12) -0.0011(12)
C38 0.0157(12) 0.0181(11) 0.0184(11) 0.0018(9) 0.0006(10) 0.0002(10)
C39 0.0199(12) 0.0175(11) 0.0166(11) 0.0020(10) -0.0022(10) 0.0006(9)
C40 0.0221(13) 0.0198(12) 0.0248(13) 0.0043(10) -0.0035(11) -0.0014(10)
C41 0.0271(15) 0.0270(13) 0.0270(14) 0.0078(12) -0.0116(12) -0.0071(12)
C42 0.0383(16) 0.0216(12) 0.0235(13) 0.0111(12) -0.0032(12) 0.0022(11)
C43 0.0300(15) 0.0218(12) 0.0305(15) 0.0063(11) 0.0045(12) 0.0092(11)
C44 0.0250(14) 0.0220(12) 0.0252(13) 0.0041(11) -0.0011(12) 0.0039(11)

loop_
_atom_type_symbol
_atom_type_description
_atom_type_scat_dispersion_real
_atom_type_scat_dispersion_imag
_atom_type_scat_source
C C 0.0033 0.0016 'International Tables Vol C Tables 4.2.6.8 and 6.1.1.4'
H H 0.0000 0.0000 'International Tables Vol C Tables 4.2.6.8 and 6.1.1.4'
N N 0.0061 0.0033 'International Tables Vol C Tables 4.2.6.8 and 6.1.1.4'
O O 0.0106 0.0060 'International Tables Vol C Tables 4.2.6.8 and 6.1.1.4'
S S 0.1246 0.1234 'International Tables Vol C Tables 4.2.6.8 and 6.1.1.4'

loop_
_geom_angle_atom_site_label_1
_geom_angle_atom_site_label_2
_geom_angle_atom_site_label_3
_geom_angle
C15 S1 C12 91.84(13)
N2 N1 C7 108.16(18)
N2 N1 C1 119.69(19)
C7 N1 C1 129.57(18)
C9 N2 N1 109.47(18)
C9 N2 H2A 122.2(15)
N1 N2 H2A 126.8(16)
C11 N3 N4 116.53(19)
C16 N4 N3 115.96(19)
C16 N4 H4A 118.8(15)
N3 N4 H4A 120.6(16)
C2 C1 C6 120.6(2)
C2 C1 N1 119.8(2)
C6 C1 N1 119.6(2)
C3 C2 C1 118.2(2)
C3 C2 H2 120.9
C1 C2 H2 120.9
C4 C3 C2 121.7(2)
C4 C3 H3 119.1
C2 C3 H3 119.1
C5 C4 C3 119.5(2)
C5 C4 H4 120.2
C3 C4 H4 120.2
C4 C5 C6 120.1(2)
C4 C5 H5 119.9
C6 C5 H5 119.9
C1 C6 C5 119.8(2)
C1 C6 H6 120.1
C5 C6 H6 120.1
O1 C7 N1 123.6(2)
O1 C7 C8 131.0(2)
N1 C7 C8 105.38(18)
C9 C8 C7 107.87(19)
C9 C8 C11 126.2(2)
C7 C8 C11 125.7(2)
N2 C9 C8 109.06(19)
N2 C9 C10 118.0(2)
C8 C9 C10 132.9(2)
N3 C11 C12 114.7(2)
N3 C11 C8 128.1(2)
C12 C11 C8 117.09(19)
C13 C12 C11 127.3(2)
C13 C12 S1 110.52(18)
C11 C12 S1 121.98(18)
C12 C13 C14 113.4(2)
C12 C13 H13 123.3
C14 C13 H13 123.3
C15 C14 C13 112.7(2)
C15 C14 H14 123.6
C13 C14 H14 123.6
C14 C15 S1 111.5(2)
C14 C15 H15 124.2
S1 C15 H15 124.2
O2 C16 N4 121.9(2)
O2 C16 C17 120.6(2)
N4 C16 C17 117.5(2)
C22 C17 C18 118.6(2)
C22 C17 C16 117.4(2)
C18 C17 C16 124.0(2)
C19 C18 C17 120.2(2)
C19 C18 H18 119.9
C17 C18 H18 119.9
C18 C19 C20 120.8(2)
C18 C19 H19 119.6
C20 C19 H19 119.6
C19 C20 C21 118.8(2)
C19 C20 H20 120.6
C21 C20 H20 120.6
C22 C21 C20 120.7(2)
C22 C21 H21 119.6
C20 C21 H21 119.6
C21 C22 C17 120.8(2)
C21 C22 H22 119.6
C17 C22 H22 119.6
C37 S2 C34 91.78(12)
N6 N5 C29 108.91(18)
N6 N5 C23 119.41(18)
C29 N5 C23 131.63(19)
C31 N6 N5 109.22(19)
C31 N6 H6A 124.1(18)
N5 N6 H6A 125.7(18)
C33 N7 N8 116.74(19)
C38 N8 N7 115.57(18)
C38 N8 H8A 119.4(16)
N7 N8 H8A 117.7(16)
C9 C10 H10A 109.5
C9 C10 H10B 109.5
H10A C10 H10B 109.5
C9 C10 H10C 109.5
H10A C10 H10C 109.5
H10B C10 H10C 109.5
C28 C23 C24 120.4(2)
C28 C23 N5 119.4(2)
C24 C23 N5 120.2(2)
C25 C24 C23 118.6(2)
C25 C24 H24 120.7
C23 C24 H24 120.7
C26 C25 C24 121.5(2)
C26 C25 H25 119.2
C24 C25 H25 119.2
C25 C26 C27 119.0(2)
C25 C26 H26 120.5
C27 C26 H26 120.5
C28 C27 C26 120.4(2)
C28 C27 H27 119.8
C26 C27 H27 119.8
C27 C28 C23 120.0(2)
C27 C28 H28 120.0
C23 C28 H28 120.0
O3 C29 N5 123.7(2)
O3 C29 C30 130.9(2)
N5 C29 C30 105.40(19)
C31 C30 C29 107.4(2)
C31 C30 C33 126.7(2)
C29 C30 C33 125.9(2)
N6 C31 C30 109.1(2)
N6 C31 C32 117.4(2)
C30 C31 C32 133.5(2)
C31 C32 H32A 109.5
C31 C32 H32B 109.5
H32A C32 H32B 109.5
C31 C32 H32C 109.5
H32A C32 H32C 109.5
H32B C32 H32C 109.5
N7 C33 C34 112.9(2)
N7 C33 C30 127.8(2)
C34 C33 C30 119.29(19)
C35 C34 C33 128.0(2)
C35 C34 S2 112.07(17)
C33 C34 S2 119.88(17)
C36 C35 C34 108.1(2)
C36 C35 H35 125.9
C34 C35 H35 125.9
C37 C36 C35 114.9(2)
C37 C36 H36 122.5
C35 C36 H36 122.5
C36 C37 S2 113.01(19)
C36 C37 H37 123.5
S2 C37 H37 123.5
O4 C38 N8 122.6(2)
O4 C38 C39 120.5(2)
N8 C38 C39 117.0(2)
C44 C39 C40 119.5(2)
C44 C39 C38 116.0(2)
C40 C39 C38 124.4(2)
C41 C40 C39 119.6(2)
C41 C40 H40 120.2
C39 C40 H40 120.2
C42 C41 C40 120.1(2)
C42 C41 H41 119.9
C40 C41 H41 119.9
C43 C42 C41 120.5(2)
C43 C42 H42 119.8
C41 C42 H42 119.8
C42 C43 C44 120.2(2)
C42 C43 H43 119.9
C44 C43 H43 119.9
C43 C44 C39 120.0(2)
C43 C44 H44 120.0
C39 C44 H44 120.0

loop_
_geom_bond_atom_site_label_1
_geom_bond_atom_site_label_2
_geom_bond_distance
S1 C15 1.719(3)
S1 C12 1.731(2)
O1 C7 1.248(3)
O2 C16 1.238(3)
N1 N2 1.380(2)
N1 C7 1.409(3)
N1 C1 1.419(3)
N2 C9 1.346(3)
N2 H2A 0.906(10)
N3 C11 1.301(3)
N3 N4 1.395(3)
N4 C16 1.360(3)
N4 H4A 0.905(10)
C1 C2 1.393(3)
C1 C6 1.394(3)
C2 C3 1.388(3)
C2 H2 0.9500
C3 C4 1.389(4)
C3 H3 0.9500
C4 C5 1.374(4)
C4 H4 0.9500
C5 C6 1.395(3)
C5 H5 0.9500
C6 H6 0.9500
C7 C8 1.428(3)
C8 C9 1.379(3)
C8 C11 1.481(3)
C9 C10 1.481(3)
C11 C12 1.467(3)
C12 C13 1.368(3)
C13 C14 1.409(3)
C13 H13 0.9500
C14 C15 1.363(4)
C14 H14 0.9500
C15 H15 0.9500
C16 C17 1.487(3)
C17 C22 1.387(3)
C17 C18 1.397(3)
C18 C19 1.383(4)
C18 H18 0.9500
C19 C20 1.385(4)
C19 H19 0.9500
C20 C21 1.385(4)
C20 H20 0.9500
C21 C22 1.377(4)
C21 H21 0.9500
C22 H22 0.9500
S2 C37 1.703(3)
S2 C34 1.733(3)
O3 C29 1.248(3)
O4 C38 1.232(3)
N5 N6 1.382(3)
N5 C29 1.397(3)
N5 C23 1.419(3)
N6 C31 1.345(3)
N6 H6A 0.889(10)
N7 C33 1.295(3)
N7 N8 1.400(3)
N8 C38 1.353(3)
N8 H8A 0.908(10)
C10 H10A 0.9800
C10 H10B 0.9800
C10 H10C 0.9800
C23 C28 1.386(3)
C23 C24 1.395(3)
C24 C25 1.393(3)
C24 H24 0.9500
C25 C26 1.376(4)
C25 H25 0.9500
C26 C27 1.396(4)
C26 H26 0.9500
C27 C28 1.381(3)
C27 H27 0.9500
C28 H28 0.9500
C29 C30 1.437(3)
C30 C31 1.390(3)
C30 C33 1.474(3)
C31 C32 1.503(3)
C32 H32A 0.9800
C32 H32B 0.9800
C32 H32C 0.9800
C33 C34 1.471(3)
C34 C35 1.450(3)
C35 C36 1.438(3)
C35 H35 0.9500
C36 C37 1.360(4)
C36 H36 0.9500
C37 H37 0.9500
C38 C39 1.491(3)
C39 C44 1.394(3)
C39 C40 1.399(3)
C40 C41 1.394(3)
C40 H40 0.9500
C41 C42 1.380(4)
C41 H41 0.9500
C42 C43 1.375(4)
C42 H42 0.9500
C43 C44 1.387(3)
C43 H43 0.9500
C44 H44 0.9500

loop_
_geom_hbond_atom_site_label_D
_geom_hbond_atom_site_label_H
_geom_hbond_atom_site_label_A
_geom_hbond_site_symmetry_A
_geom_hbond_distance_DH
_geom_hbond_distance_HA
_geom_hbond_distance_DA
_geom_hbond_angle_DHA
N2 H2A O2 4_567 0.906(10) 1.792(12) 2.677(3) 165(2)
C15 H15 O3 3_556 0.95 2.44 3.383(3) 171
N6 H6A O4 4 0.889(10) 1.800(12) 2.674(3) 167(3)
C36 H36 N3 1_554 0.95 2.63 3.326(3) 131
C14 H14 N7 3_556 0.95 2.55 3.322(3) 139
N4 H4A O1 . 0.905(10) 1.925(15) 2.757(3) 152(2)
N8 H8A O3 . 0.908(10) 1.855(13) 2.715(3) 157(2)

loop_
_geom_torsion_atom_site_label_1
_geom_torsion_atom_site_label_2
_geom_torsion_atom_site_label_3
_geom_torsion_atom_site_label_4
_geom_torsion
C7 N1 N2 C9 -1.0(2)
C1 N1 N2 C9 -164.5(2)
C11 N3 N4 C16 -169.83(19)
N2 N1 C1 C2 -170.6(2)
C7 N1 C1 C2 29.8(3)
N2 N1 C1 C6 10.3(3)
C7 N1 C1 C6 -149.2(2)
C6 C1 C2 C3 0.2(3)
N1 C1 C2 C3 -178.8(2)
C1 C2 C3 C4 -1.5(4)
C2 C3 C4 C5 1.0(4)
C3 C4 C5 C6 0.7(4)
C2 C1 C6 C5 1.4(3)
N1 C1 C6 C5 -179.6(2)
C4 C5 C6 C1 -1.9(4)
N2 N1 C7 O1 179.9(2)
C1 N1 C7 O1 -18.7(4)
N2 N1 C7 C8 -0.5(2)
C1 N1 C7 C8 160.9(2)
O1 C7 C8 C9 -178.7(2)
N1 C7 C8 C9 1.8(2)
O1 C7 C8 C11 6.2(4)
N1 C7 C8 C11 -173.3(2)
N1 N2 C9 C8 2.2(3)
N1 N2 C9 C10 -175.35(19)
C7 C8 C9 N2 -2.5(3)
C11 C8 C9 N2 172.6(2)
C7 C8 C9 C10 174.5(2)
C11 C8 C9 C10 -10.4(4)
N4 N3 C11 C12 -174.44(18)
N4 N3 C11 C8 2.5(3)
C9 C8 C11 N3 141.6(3)
C7 C8 C11 N3 -44.2(4)
C9 C8 C11 C12 -41.5(3)
C7 C8 C11 C12 132.7(2)
N3 C11 C12 C13 150.7(2)
C8 C11 C12 C13 -26.6(3)
N3 C11 C12 S1 -24.2(3)
C8 C11 C12 S1 158.49(16)
C15 S1 C12 C13 1.0(2)
C15 S1 C12 C11 176.6(2)
C11 C12 C13 C14 -176.3(2)
S1 C12 C13 C14 -1.0(3)
C12 C13 C14 C15 0.4(3)
C13 C14 C15 S1 0.4(3)
C12 S1 C15 C14 -0.8(2)
N3 N4 C16 O2 13.4(3)
N3 N4 C16 C17 -168.81(18)
O2 C16 C17 C22 -19.8(3)
N4 C16 C17 C22 162.4(2)
O2 C16 C17 C18 158.8(2)
N4 C16 C17 C18 -19.0(3)
C22 C17 C18 C19 0.8(4)
C16 C17 C18 C19 -177.8(3)
C17 C18 C19 C20 -0.9(4)
C18 C19 C20 C21 0.3(4)
C19 C20 C21 C22 0.3(4)
C20 C21 C22 C17 -0.4(4)
C18 C17 C22 C21 -0.1(4)
C16 C17 C22 C21 178.6(2)
C29 N5 N6 C31 -0.6(2)
C23 N5 N6 C31 177.2(2)
C33 N7 N8 C38 -174.6(2)
N6 N5 C23 C28 20.2(3)
C29 N5 C23 C28 -162.6(2)
N6 N5 C23 C24 -158.4(2)
C29 N5 C23 C24 18.8(4)
C28 C23 C24 C25 -1.0(4)
N5 C23 C24 C25 177.6(2)
C23 C24 C25 C26 -1.3(4)
C24 C25 C26 C27 1.5(4)
C25 C26 C27 C28 0.7(4)
C26 C27 C28 C23 -3.0(4)
C24 C23 C28 C27 3.2(4)
N5 C23 C28 C27 -175.4(2)
N6 N5 C29 O3 -179.8(2)
C23 N5 C29 O3 2.8(4)
N6 N5 C29 C30 -0.2(2)
C23 N5 C29 C30 -177.7(2)
O3 C29 C30 C31 -179.5(2)
N5 C29 C30 C31 1.0(2)
O3 C29 C30 C33 -1.5(4)
N5 C29 C30 C33 179.0(2)
N5 N6 C31 C30 1.3(3)
N5 N6 C31 C32 -176.10(19)
C29 C30 C31 N6 -1.4(3)
C33 C30 C31 N6 -179.4(2)
C29 C30 C31 C32 175.4(2)
C33 C30 C31 C32 -2.6(4)
N8 N7 C33 C34 -175.45(19)
N8 N7 C33 C30 4.6(3)
C31 C30 C33 N7 136.9(3)
C29 C30 C33 N7 -40.7(4)
C31 C30 C33 C34 -43.1(3)
C29 C30 C33 C34 139.3(2)
N7 C33 C34 C35 160.4(2)
C30 C33 C34 C35 -19.6(4)
N7 C33 C34 S2 -16.1(3)
C30 C33 C34 S2 163.83(17)
C37 S2 C34 C35 2.7(2)
C37 S2 C34 C33 179.8(2)
C33 C34 C35 C36 179.8(2)
S2 C34 C35 C36 -3.4(3)
C34 C35 C36 C37 2.6(3)
C35 C36 C37 S2 -0.7(3)
C34 S2 C37 C36 -1.2(2)
N7 N8 C38 O4 20.2(3)
N7 N8 C38 C39 -158.3(2)
O4 C38 C39 C44 -15.3(3)
N8 C38 C39 C44 163.2(2)
O4 C38 C39 C40 168.5(2)
N8 C38 C39 C40 -13.0(4)
C44 C39 C40 C41 -1.2(4)
C38 C39 C40 C41 174.9(2)
C39 C40 C41 C42 -1.4(4)
C40 C41 C42 C43 2.3(4)
C41 C42 C43 C44 -0.4(4)
C42 C43 C44 C39 -2.2(4)
C40 C39 C44 C43 3.0(4)
C38 C39 C44 C43 -173.4(2)

loop_
_cod_related_entry_id
_cod_related_entry_database
_cod_related_entry_code
1 ChemSpider 30657678
